data_7234167
loop_
_publ_author_name
'Makhmudiyarova, Nataliya N.'
'Shangaraev, Kamil R.'
'Dzhemileva, Lilya U.'
'Tyumkina, Tatyana V.'
'Mescheryakova, Ekaterina S.'
'D'yakonov, Vladimir A.'
'Ibragimov, Askhat G.'
'Dzhemilev, Usein M.'

_publ_section_title
;
 New synthesis of tetraoxaspirododecane-diamines and
 tetraoxazaspirobicycloalkanes
;
_journal_issue 51
_journal_name_full 'RSC Advances'
_journal_page_first 29949
_journal_paper_doi 10.1039/C9RA06372B
_journal_volume 9
_journal_year 2019
_chemical_formula_moiety 'C20 H22 Br2 N2 O4'
_chemical_formula_sum 'C20 H22 Br2 N2 O4'
_chemical_formula_weight 514.20
_chemical_name_systematic 9-N,10-N-bis(4-bromophenyl)-7,8,11,12-tetraoxaspiro[5.6]dodecane-9,10-diamine
_space_group_crystal_system monoclinic
_space_group_IT_number 14
_space_group_name_Hall '-P 2yn'
_space_group_name_H-M_alt 'P 1 21/n 1'
_symmetry_space_group_name_Hall '-P 2yn'
_symmetry_space_group_name_H-M 'P 1 21/n 1'
_atom_sites_solution_hydrogens geom
_atom_sites_solution_primary dual
_audit_creation_date 2019-02-08
_audit_creation_method
;
Olex2 1.2
(compiled 2018.05.29 svn.r3508 for OlexSys, GUI svn.r5506)
;
_audit_update_record
;
2019-03-25 deposited with the CCDC.    2019-09-23 downloaded from the CCDC.
;
_cell_angle_alpha 90
_cell_angle_beta 97.997(5)
_cell_angle_gamma 90
_cell_formula_units_Z 4
_cell_length_a 10.6640(6)
_cell_length_b 9.4362(6)
_cell_length_c 20.7558(11)
_cell_measurement_reflns_used 1818
_cell_measurement_temperature 293(2)
_cell_measurement_theta_max 24.6770
_cell_measurement_theta_min 2.4000
_cell_volume 2068.3(2)
_computing_cell_refinement
;
CrysAlisPro, Agilent Technologies,
Version 1.171.37.35 (release 13-08-2014 CrysAlis171 .NET)
(compiled Aug 13 2014,18:06:01)
;
_computing_data_collection
;
CrysAlisPro, Agilent Technologies,
Version 1.171.37.35 (release 13-08-2014 CrysAlis171 .NET)
(compiled Aug 13 2014,18:06:01)
;
_computing_data_reduction
;
CrysAlisPro, Agilent Technologies,
Version 1.171.37.35 (release 13-08-2014 CrysAlis171 .NET)
(compiled Aug 13 2014,18:06:01)
;
_computing_molecular_graphics 'Olex2 (Dolomanov et al., 2009)'
_computing_publication_material 'Olex2 (Dolomanov et al., 2009)'
_computing_structure_refinement 'ShelXL (Sheldrick, 2015)'
_computing_structure_solution 'ShelXD (Sheldrick, 2008)'
_diffrn_ambient_temperature 293(2)
_diffrn_detector 'CCD plate'
_diffrn_detector_area_resol_mean 16.1709
_diffrn_detector_type Eos
_diffrn_measured_fraction_theta_full 1.000
_diffrn_measured_fraction_theta_max 1.000
_diffrn_measurement_details
;
#__ type_ start__ end____ width___ exp.time_
  1 omega   -7.00   85.00   1.0000   28.1800
omega____ theta____ kappa____ phi______ frames
    -       16.9480   77.0000  -60.0000 92

#__ type_ start__ end____ width___ exp.time_
  2 omega    6.00   84.00   1.0000   28.1800
omega____ theta____ kappa____ phi______ frames
    -       16.9480   57.0000 -150.0000 78

#__ type_ start__ end____ width___ exp.time_
  3 omega   26.00   55.00   1.0000   28.1800
omega____ theta____ kappa____ phi______ frames
    -       16.9480  -99.0000  120.0000 29

#__ type_ start__ end____ width___ exp.time_
  4 omega  -63.00  -38.00   1.0000   28.1800
omega____ theta____ kappa____ phi______ frames
    -      -16.2449 -178.0000  150.0000 25
;
_diffrn_measurement_device 'four-circle diffractometer'
_diffrn_measurement_device_type 'Xcalibur, Eos'
_diffrn_measurement_method '\w scans'
_diffrn_orient_matrix_UB_11 -0.0408304000
_diffrn_orient_matrix_UB_12 0.0166419000
_diffrn_orient_matrix_UB_13 0.0231484000
_diffrn_orient_matrix_UB_21 0.0533447000
_diffrn_orient_matrix_UB_22 0.0117099000
_diffrn_orient_matrix_UB_23 0.0238806000
_diffrn_orient_matrix_UB_31 0.0007398000
_diffrn_orient_matrix_UB_32 0.0723387000
_diffrn_orient_matrix_UB_33 -0.0092104000
_diffrn_radiation_monochromator graphite
_diffrn_radiation_probe x-ray
_diffrn_radiation_type MoK\a
_diffrn_radiation_wavelength 0.71073
_diffrn_reflns_av_R_equivalents 0.0523
_diffrn_reflns_av_unetI/netI 0.1541
_diffrn_reflns_Laue_measured_fraction_full 0.996
_diffrn_reflns_Laue_measured_fraction_max 0.858
_diffrn_reflns_limit_h_max 13
_diffrn_reflns_limit_h_min -14
_diffrn_reflns_limit_k_max 12
_diffrn_reflns_limit_k_min -12
_diffrn_reflns_limit_l_max 27
_diffrn_reflns_limit_l_min -28
_diffrn_reflns_number 9852
_diffrn_reflns_point_group_measured_fraction_full 0.996
_diffrn_reflns_point_group_measured_fraction_max 0.858
_diffrn_reflns_theta_full 25.242
_diffrn_reflns_theta_max 29.177
_diffrn_reflns_theta_min 1.982
_diffrn_source 'Enhance (Mo) X-ray Source'
_diffrn_source_type 'XCalibur E'
_exptl_absorpt_coefficient_mu 3.948
_exptl_absorpt_correction_T_max 1.00000
_exptl_absorpt_correction_T_min 0.52774
_exptl_absorpt_correction_type multi-scan
_exptl_absorpt_process_details
;
CrysAlisPro, Agilent Technologies,
Version 1.171.37.35 (release 13-08-2014 CrysAlis171 .NET)
(compiled Aug 13 2014,18:06:01)
Empirical absorption correction using spherical harmonics,
 implemented in SCALE3 ABSPACK scaling algorithm.
;
_exptl_crystal_colour colourless
_exptl_crystal_density_diffrn 1.651
_exptl_crystal_description prizm
_exptl_crystal_F_000 1032.0
_exptl_crystal_recrystallization_method hexane/Et2O
_refine_diff_density_max 0.492
_refine_diff_density_min -0.625
_refine_diff_density_rms 0.094
_refine_ls_extinction_method none
_refine_ls_goodness_of_fit_ref 0.986
_refine_ls_hydrogen_treatment constr
_refine_ls_matrix_type full
_refine_ls_number_parameters 253
_refine_ls_number_reflns 4798
_refine_ls_number_restraints 0
_refine_ls_restrained_S_all 0.986
_refine_ls_R_factor_all 0.1914
_refine_ls_R_factor_gt 0.0749
_refine_ls_shift/su_max 0.000
_refine_ls_shift/su_mean 0.000
_refine_ls_structure_factor_coef Fsqd
_refine_ls_weighting_details 'w=1/[\s^2^(Fo^2^)+(0.0474P)^2^+0.9755P] where P=(Fo^2^+2Fc^2^)/3'
_refine_ls_weighting_scheme calc
_refine_ls_wR_factor_gt 0.1295
_refine_ls_wR_factor_ref 0.1777
_reflns_Friedel_coverage 0.000
_reflns_number_gt 2039
_reflns_number_total 4798
_reflns_threshold_expression 'I > 2\s(I)'
_cod_data_source_file c9ra06372b2.cif
_cod_data_source_block skr-57-2
_cod_database_code 7234167
_shelxl_version_number 2013-4
_shelx_space_group_comment
;
The symmetry employed for this shelxl refinement is uniquely defined
by the following loop, which should always be used as a source of
symmetry information in preference to the above space-group names.
They are only intended as comments.
;
_olex2_refinement_description
;
1. Fixed Uiso
 At 1.2 times of:
  All C(H) groups, All C(H,H) groups, All N(H) groups
2.a Ternary CH refined with riding coordinates:
 C10(H10), C9(H9)
2.b Secondary CH2 refined with riding coordinates:
 C3(H3A,H3B), C2(H2A,H2B), C6(H6A,H6B), C4(H4A,H4B), C5(H5A,H5B)
2.c Aromatic/amide H refined with riding coordinates:
 N13(H13), C19(H19), N20(H20), C23(H23), C22(H22), C16(H16), C15(H15),
 C26(H26), C25(H25), C18(H18)
;

loop_
_space_group_symop_operation_xyz
'x, y, z'
'-x+1/2, y+1/2, -z+1/2'
'-x, -y, -z'
'x-1/2, -y-1/2, z-1/2'

loop_
_atom_site_label
_atom_site_type_symbol
_atom_site_fract_x
_atom_site_fract_y
_atom_site_fract_z
_atom_site_U_iso_or_equiv
_atom_site_adp_type
_atom_site_occupancy
_atom_site_site_symmetry_order
_atom_site_calc_flag
_atom_site_refinement_flags_posn
Br01 Br 0.03863(9) 0.68256(9) 0.05817(5) 0.0739(3) Uani 1 1 d .
Br02 Br 0.31629(8) 1.79206(9) 0.40764(4) 0.0629(3) Uani 1 1 d .
O11 O -0.1899(4) 1.5834(5) 0.1694(2) 0.0482(13) Uani 1 1 d .
C3 C 0.4129(8) 1.6981(8) 0.1333(4) 0.070(2) Uani 1 1 d .
H3A H 0.4531 1.7327 0.1751 0.084 Uiso 1 1 calc R
H3B H 0.3234 1.6851 0.1358 0.084 Uiso 1 1 calc R
O12 O -0.3272(4) 1.5954(5) 0.1713(2) 0.0492(13) Uani 1 1 d .
O7 O -0.3450(5) 1.4480(5) 0.0798(2) 0.0589(14) Uani 1 1 d .
C17 C -0.0321(7) 0.8412(7) 0.0974(4) 0.0498(19) Uani 1 1 d .
O8 O -0.3314(5) 1.3348(5) 0.1278(2) 0.0567(13) Uani 1 1 d .
C24 C 0.2069(7) 1.6856(7) 0.3443(3) 0.0475(19) Uani 1 1 d .
N13 N -0.1764(6) 1.1951(6) 0.1819(3) 0.0562(17) Uani 1 1 d .
H13 H -0.1917 1.1882 0.2214 0.067 Uiso 1 1 calc R
C21 C 0.0542(7) 1.5295(7) 0.2538(3) 0.0443(18) Uani 1 1 d .
C19 C -0.1452(7) 1.0606(7) 0.0864(4) 0.054(2) Uani 1 1 d .
H19 H -0.1878 1.1302 0.0602 0.065 Uiso 1 1 calc R
N20 N -0.0194(6) 1.4490(6) 0.2067(3) 0.0542(16) Uani 1 1 d .
H20 H 0.0191 1.3973 0.1816 0.065 Uiso 1 1 calc R
C23 C 0.0815(7) 1.6762(8) 0.3478(4) 0.051(2) Uani 1 1 d .
H23 H 0.0479 1.7226 0.3811 0.062 Uiso 1 1 calc R
C10 C -0.1542(7) 1.4464(7) 0.1974(3) 0.0479(19) Uani 1 1 d .
H10 H -0.1868 1.4336 0.2389 0.057 Uiso 1 1 calc R
C9 C -0.1965(7) 1.3254(7) 0.1507(4) 0.0466(18) Uani 1 1 d .
H9 H -0.1491 1.3291 0.1135 0.056 Uiso 1 1 calc R
C14 C -0.1326(6) 1.0751(7) 0.1527(4) 0.0459(18) Uani 1 1 d .
C22 C 0.0027(7) 1.5981(8) 0.3022(3) 0.0484(19) Uani 1 1 d .
H22 H -0.0836 1.5923 0.3044 0.058 Uiso 1 1 calc R
C16 C -0.0221(7) 0.8532(8) 0.1636(4) 0.057(2) Uani 1 1 d .
H16 H 0.0196 0.7837 0.1902 0.069 Uiso 1 1 calc R
C15 C -0.0733(7) 0.9674(8) 0.1904(4) 0.054(2) Uani 1 1 d .
H15 H -0.0683 0.9731 0.2354 0.065 Uiso 1 1 calc R
C1 C -0.3930(7) 1.5729(7) 0.1077(4) 0.0484(19) Uani 1 1 d .
C26 C 0.1825(7) 1.5399(8) 0.2515(4) 0.056(2) Uani 1 1 d .
H26 H 0.2173 1.4918 0.2191 0.067 Uiso 1 1 calc R
C2 C -0.5295(7) 1.5595(8) 0.1185(3) 0.055(2) Uani 1 1 d .
H2A H -0.5780 1.5192 0.0798 0.066 Uiso 1 1 calc R
H2B H -0.5347 1.4946 0.1542 0.066 Uiso 1 1 calc R
C6 C -0.3731(7) 1.6879(8) 0.0597(4) 0.059(2) Uani 1 1 d .
H6A H -0.2830 1.7013 0.0594 0.071 Uiso 1 1 calc R
H6B H -0.4100 1.6583 0.0164 0.071 Uiso 1 1 calc R
C25 C 0.2597(7) 1.6191(9) 0.2957(4) 0.058(2) Uani 1 1 d .
H25 H 0.3456 1.6277 0.2929 0.069 Uiso 1 1 calc R
C4 C 0.4293(8) 1.8062(9) 0.0808(5) 0.079(3) Uani 1 1 d .
H4A H 0.3853 1.7740 0.0393 0.095 Uiso 1 1 calc R
H4B H 0.3927 1.8960 0.0912 0.095 Uiso 1 1 calc R
C18 C -0.0948(7) 0.9422(8) 0.0571(4) 0.060(2) Uani 1 1 d .
H18 H -0.1037 0.9328 0.0121 0.072 Uiso 1 1 calc R
C5 C -0.4313(8) 1.8261(8) 0.0758(4) 0.075(3) Uani 1 1 d .
H5A H -0.4216 1.8952 0.0423 0.090 Uiso 1 1 calc R
H5B H -0.3879 1.8618 0.1168 0.090 Uiso 1 1 calc R

loop_
_atom_site_aniso_label
_atom_site_aniso_U_11
_atom_site_aniso_U_22
_atom_site_aniso_U_33
_atom_site_aniso_U_23
_atom_site_aniso_U_13
_atom_site_aniso_U_12
Br01 0.0796(7) 0.0628(6) 0.0786(7) -0.0063(5) 0.0086(5) 0.0227(5)
Br02 0.0568(6) 0.0755(6) 0.0544(5) -0.0002(4) 0.0002(4) -0.0137(5)
O11 0.041(3) 0.040(3) 0.064(3) -0.007(2) 0.009(2) -0.014(2)
C3 0.055(6) 0.065(6) 0.091(7) -0.006(5) 0.012(5) 0.005(5)
O12 0.043(3) 0.052(3) 0.053(3) -0.008(2) 0.008(2) -0.007(2)
O7 0.063(4) 0.050(3) 0.062(4) -0.005(3) 0.004(3) 0.000(3)
C17 0.051(5) 0.034(4) 0.065(6) 0.001(4) 0.010(4) 0.003(4)
O8 0.053(3) 0.049(3) 0.066(4) 0.000(3) -0.002(3) -0.009(3)
C24 0.059(5) 0.048(4) 0.037(4) 0.008(3) 0.009(4) 0.004(4)
N13 0.075(5) 0.042(4) 0.055(4) 0.000(3) 0.022(3) -0.005(3)
C21 0.051(5) 0.040(4) 0.040(4) 0.005(3) 0.001(4) 0.006(4)
C19 0.044(5) 0.043(4) 0.072(6) 0.005(4) -0.002(4) 0.003(4)
N20 0.052(4) 0.057(4) 0.055(4) -0.016(3) 0.013(3) -0.004(3)
C23 0.051(5) 0.060(5) 0.046(5) -0.002(4) 0.014(4) 0.008(4)
C10 0.053(5) 0.038(4) 0.053(5) -0.007(4) 0.012(4) -0.008(4)
C9 0.050(5) 0.036(4) 0.055(5) 0.010(4) 0.010(4) -0.001(4)
C14 0.040(4) 0.044(4) 0.054(5) -0.009(4) 0.008(4) -0.017(4)
C22 0.043(5) 0.055(5) 0.048(5) 0.000(4) 0.008(4) 0.008(4)
C16 0.067(6) 0.055(5) 0.048(5) 0.011(4) 0.002(4) -0.005(4)
C15 0.061(5) 0.045(4) 0.059(5) 0.011(4) 0.011(4) 0.005(4)
C1 0.054(5) 0.038(4) 0.052(5) -0.005(4) 0.003(4) 0.008(4)
C26 0.036(5) 0.073(5) 0.058(5) -0.012(4) 0.007(4) 0.010(4)
C2 0.052(5) 0.055(5) 0.055(5) 0.000(4) -0.003(4) 0.000(4)
C6 0.055(5) 0.063(5) 0.056(5) 0.000(4) 0.001(4) -0.016(4)
C25 0.030(4) 0.083(6) 0.057(5) -0.008(5) -0.006(4) 0.005(4)
C4 0.048(5) 0.061(6) 0.118(8) -0.010(5) -0.024(5) 0.024(5)
C18 0.065(6) 0.055(5) 0.058(5) -0.013(4) 0.005(4) -0.008(5)
C5 0.072(7) 0.056(5) 0.094(7) 0.013(5) 0.001(5) 0.004(5)

loop_
_atom_type_symbol
_atom_type_description
_atom_type_scat_dispersion_real
_atom_type_scat_dispersion_imag
_atom_type_scat_source
C C 0.0033 0.0016 'International Tables Vol C Tables 4.2.6.8 and 6.1.1.4'
H H 0.0000 0.0000 'International Tables Vol C Tables 4.2.6.8 and 6.1.1.4'
N N 0.0061 0.0033 'International Tables Vol C Tables 4.2.6.8 and 6.1.1.4'
O O 0.0106 0.0060 'International Tables Vol C Tables 4.2.6.8 and 6.1.1.4'
Br Br -0.2901 2.4595 'International Tables Vol C Tables 4.2.6.8 and 6.1.1.4'

loop_
_geom_angle_atom_site_label_1
_geom_angle_atom_site_label_2
_geom_angle_atom_site_label_3
_geom_angle
_geom_angle_site_symmetry_1
_geom_angle_site_symmetry_3
C10 O11 O12 105.4(4) . .
C2 C3 C4 110.4(7) 1_655 .
C1 O12 O11 109.1(4) . .
C1 O7 O8 109.5(5) . .
C16 C17 Br01 120.9(6) . .
C16 C17 C18 121.1(7) . .
C18 C17 Br01 118.0(6) . .
C9 O8 O7 105.6(4) . .
C23 C24 Br02 120.6(6) . .
C23 C24 C25 121.3(7) . .
C25 C24 Br02 118.1(6) . .
C9 N13 C14 123.6(6) . .
C22 C21 N20 121.8(7) . .
C22 C21 C26 119.5(7) . .
C26 C21 N20 118.7(6) . .
C14 C19 C18 121.4(7) . .
C21 N20 C10 124.5(6) . .
C24 C23 C22 120.5(7) . .
O11 C10 C9 112.1(6) . .
N20 C10 O11 104.1(5) . .
N20 C10 C9 107.6(6) . .
O8 C9 C10 110.7(6) . .
N13 C9 O8 106.7(5) . .
N13 C9 C10 110.6(6) . .
C19 C14 N13 121.7(7) . .
C19 C14 C15 117.9(7) . .
C15 C14 N13 120.4(7) . .
C21 C22 C23 119.0(7) . .
C15 C16 C17 119.7(7) . .
C16 C15 C14 122.1(7) . .
O12 C1 O7 109.8(6) . .
O12 C1 C2 103.8(6) . .
O12 C1 C6 114.2(6) . .
O7 C1 C2 113.3(6) . .
O7 C1 C6 103.4(6) . .
C2 C1 C6 112.7(6) . .
C25 C26 C21 121.5(7) . .
C3 C2 C1 112.9(6) 1_455 .
C5 C6 C1 112.1(6) . .
C26 C25 C24 118.2(7) . .
C5 C4 C3 110.1(6) 1_655 .
C17 C18 C19 117.7(7) . .
C6 C5 C4 110.3(7) . 1_455

loop_
_geom_bond_atom_site_label_1
_geom_bond_atom_site_label_2
_geom_bond_distance
_geom_bond_site_symmetry_2
Br01 C17 1.909(7) .
Br02 C24 1.916(7) .
O11 O12 1.474(6) .
O11 C10 1.447(8) .
C3 C2 1.495(9) 1_655
C3 C4 1.520(11) .
O12 C1 1.422(8) .
O7 O8 1.454(6) .
O7 C1 1.439(8) .
C17 C16 1.368(9) .
C17 C18 1.379(10) .
O8 C9 1.454(8) .
C24 C23 1.352(9) .
C24 C25 1.374(9) .
N13 C9 1.393(8) .
N13 C14 1.395(8) .
C21 N20 1.391(8) .
C21 C22 1.372(9) .
C21 C26 1.379(9) .
C19 C14 1.371(9) .
C19 C18 1.414(9) .
N20 C10 1.424(8) .
C23 C22 1.387(9) .
C10 C9 1.525(9) .
C14 C15 1.380(9) .
C16 C15 1.361(9) .
C1 C2 1.508(9) .
C1 C6 1.509(9) .
C26 C25 1.367(10) .
C2 C3 1.495(9) 1_455
C6 C5 1.502(10) .
C4 C5 1.517(10) 1_655
C5 C4 1.517(10) 1_455
